data_1572764
loop_
_publ_author_name
'Zhang, Chonghe'
'Gilliard, Jr, Robert J'
'Cummins, Christopher C.'

_publ_section_title
;
 Arene extrusion as an approach to reductive elimination at boron:
 implication of carbene-ligated haloborylene as a transient reactive
 intermediate.
;
_journal_issue 43
_journal_name_full 'Chemical science'
_journal_page_first 17873
_journal_page_last 17880
_journal_paper_doi 10.1039/d4sc05524a
_journal_volume 15
_journal_year 2024
_chemical_formula_moiety 'C44 H70 B Cl N2'
_chemical_formula_sum 'C44 H70 B Cl N2'
_chemical_formula_weight 673.28
_space_group_crystal_system monoclinic
_space_group_IT_number 14
_space_group_name_Hall '-P 2ybc'
_space_group_name_H-M_alt 'P 1 21/c 1'
_atom_sites_solution_hydrogens geom
_atom_sites_solution_primary iterative
_audit_creation_date 2023-07-12
_audit_creation_method
;
Olex2 1.5
(compiled 2023.03.06 svn.rbb2c1857 for OlexSys, GUI svn.r6748)
;
_audit_update_record
;
2023-09-26 deposited with the CCDC.	2024-10-02 downloaded from the CCDC.
;
_cell_angle_alpha 90
_cell_angle_beta 95.3990(10)
_cell_angle_gamma 90
_cell_formula_units_Z 4
_cell_length_a 11.6102(4)
_cell_length_b 20.6129(8)
_cell_length_c 16.4977(5)
_cell_measurement_reflns_used 9493
_cell_measurement_temperature 100(2)
_cell_measurement_theta_max 30.930
_cell_measurement_theta_min 2.455
_cell_volume 3930.7(2)
_computing_cell_refinement 'SAINT V8.38A (Bruker, 2018)'
_computing_data_reduction 'SAINT V8.38A (Bruker, 2018)'
_computing_molecular_graphics 'Olex2 1.5 (Dolomanov et al., 2009)'
_computing_publication_material 'Olex2 1.5 (Dolomanov et al., 2009)'
_computing_structure_refinement 'XL  (Sheldrick, 2008)'
_computing_structure_solution 'olex2.solve 1.5 (Bourhis et al., 2015)'
_diffrn_ambient_temperature 100.00
_diffrn_measured_fraction_theta_full 1.000
_diffrn_measured_fraction_theta_max 0.996
_diffrn_measurement_device_type 'Bruker APEX-II CCD'
_diffrn_measurement_method '\f and \w scans'
_diffrn_radiation_type MoK\a
_diffrn_radiation_wavelength 0.71073
_diffrn_reflns_av_R_equivalents 0.1014
_diffrn_reflns_av_unetI/netI 0.0292
_diffrn_reflns_Laue_measured_fraction_full 1.000
_diffrn_reflns_Laue_measured_fraction_max 0.996
_diffrn_reflns_limit_h_max 16
_diffrn_reflns_limit_h_min -16
_diffrn_reflns_limit_k_max 29
_diffrn_reflns_limit_k_min -29
_diffrn_reflns_limit_l_max 20
_diffrn_reflns_limit_l_min -23
_diffrn_reflns_number 333778
_diffrn_reflns_point_group_measured_fraction_full 1.000
_diffrn_reflns_point_group_measured_fraction_max 0.996
_diffrn_reflns_theta_full 25.242
_diffrn_reflns_theta_max 31.110
_diffrn_reflns_theta_min 1.585
_diffrn_source_current 1.4
_diffrn_source_power 0.07
_diffrn_source_voltage 50.0
_diffrn_standards_number 0
_exptl_absorpt_coefficient_mu 0.130
_exptl_absorpt_correction_T_max 0.7456
_exptl_absorpt_correction_T_min 0.7243
_exptl_absorpt_correction_type multi-scan
_exptl_absorpt_process_details
;
SADABS-2016/2 (Bruker,2016/2) was used for absorption correction.
wR2(int) was 0.0931 before and 0.0592 after correction.
The Ratio of minimum to maximum transmission is 0.9714.
The \l/2 correction factor is Not present.
;
_exptl_crystal_colour colourless
_exptl_crystal_colour_primary colourless
_exptl_crystal_density_diffrn 1.138
_exptl_crystal_description block
_exptl_crystal_F_000 1480
_exptl_crystal_size_max 0.054
_exptl_crystal_size_mid 0.036
_exptl_crystal_size_min 0.028
_refine_diff_density_max 0.455
_refine_diff_density_min -0.265
_refine_diff_density_rms 0.084
_refine_ls_extinction_method none
_refine_ls_goodness_of_fit_ref 1.070
_refine_ls_hydrogen_treatment constr
_refine_ls_matrix_type full
_refine_ls_number_parameters 448
_refine_ls_number_reflns 12596
_refine_ls_number_restraints 0
_refine_ls_restrained_S_all 1.070
_refine_ls_R_factor_all 0.0478
_refine_ls_R_factor_gt 0.0371
_refine_ls_shift/su_max 0.002
_refine_ls_shift/su_mean 0.000
_refine_ls_structure_factor_coef Fsqd
_refine_ls_weighting_details 'w=1/[\s^2^(Fo^2^)+(0.0614P)^2^+0.3631P] where P=(Fo^2^+2Fc^2^)/3'
_refine_ls_weighting_scheme calc
_refine_ls_wR_factor_gt 0.1012
_refine_ls_wR_factor_ref 0.1047
_reflns_Friedel_coverage 0.000
_reflns_number_gt 10025
_reflns_number_total 12596
_reflns_threshold_expression 'I > 2\s(I)'
_cod_data_source_file d4sc05524a3.cif
_cod_data_source_block 4
_cod_depositor_comments 'Adding full bibliography for 1572763--1572772.cif.'
_cod_database_code 1572764
_shelx_shelxl_version_number 2016/6
_shelx_space_group_comment
;
The symmetry employed for this shelxl refinement is uniquely defined
by the following loop, which should always be used as a source of
symmetry information in preference to the above space-group names.
They are only intended as comments.
;
_shelx_estimated_absorpt_t_max 0.996
_shelx_estimated_absorpt_t_min 0.993
_olex2_refinement_description
;
1. Fixed Uiso
 At 1.2 times of:
  All C(H) groups, All C(H,H) groups
 At 1.5 times of:
  All C(H,H,H) groups
2.a Ternary CH refined with riding coordinates:
 C39(H39), C4(H4), C20(H20), C42(H42), C17(H17)
2.b Secondary CH2 refined with riding coordinates:
 C5(H5A,H5B), C2(H2A,H2B), C1(H1A,H1B), C27(H27A,H27B), C25(H25A,H25B),
 C29(H29A,H29B), C7(H7A,H7B)
2.c Aromatic/amide H refined with riding coordinates:
 C14(H14), C13(H13), C35(H35), C36(H36), C37(H37), C15(H15)
2.d Idealised Me refined as rotating group:
 C40(H40A,H40B,H40C), C21(H21A,H21B,H21C), C9(H9A,H9B,H9C), C10(H10A,H10B,
 H10C), C28(H28A,H28B,H28C), C31(H31A,H31B,H31C), C32(H32A,H32B,H32C), C41(H41A,
 H41B,H41C), C44(H44A,H44B,H44C), C43(H43A,H43B,H43C), C30(H30A,H30B,H30C),
 C8(H8A,H8B,H8C), C18(H18A,H18B,H18C), C19(H19A,H19B,H19C), C22(H22A,H22B,H22C)
;
_olex2_submission_special_instructions 'No special instructions were received'

loop_
_space_group_symop_operation_xyz
'x, y, z'
'-x, y+1/2, -z+1/2'
'-x, -y, -z'
'x, -y-1/2, z-1/2'

loop_
_atom_site_label
_atom_site_type_symbol
_atom_site_fract_x
_atom_site_fract_y
_atom_site_fract_z
_atom_site_U_iso_or_equiv
_atom_site_adp_type
_atom_site_occupancy
_atom_site_site_symmetry_order
_atom_site_calc_flag
_atom_site_refinement_flags_posn
_atom_site_refinement_flags_adp
_atom_site_refinement_flags_occupancy
_atom_site_disorder_assembly
_atom_site_disorder_group
Cl1 Cl 0.29006(2) 0.50138(2) 0.62599(2) 0.01406(5) Uani 1 1 d . . . . .
N1 N 0.18444(6) 0.39456(3) 0.76225(4) 0.01019(13) Uani 1 1 d . . . . .
N2 N 0.35945(6) 0.62556(4) 0.72479(4) 0.01201(14) Uani 1 1 d . . . . .
C40 C 0.09891(10) 0.42451(5) 0.51117(5) 0.0216(2) Uani 1 1 d . . . . .
H40A H 0.026294 0.412883 0.479352 0.032 Uiso 1 1 calc R U . . .
H40B H 0.160958 0.427438 0.474960 0.032 Uiso 1 1 calc R U . . .
H40C H 0.089947 0.466489 0.537739 0.032 Uiso 1 1 calc R U . . .
C39 C 0.12960(9) 0.37219(4) 0.57632(5) 0.01589(17) Uani 1 1 d . . . . .
H39 H 0.208167 0.381693 0.603955 0.019 Uiso 1 1 calc R U . . .
C38 C 0.04213(8) 0.37328(4) 0.63974(5) 0.01382(16) Uani 1 1 d . . . . .
C33 C 0.06520(7) 0.38671(4) 0.72373(5) 0.01124(15) Uani 1 1 d . . . . .
C23 C 0.24609(7) 0.44814(4) 0.77118(4) 0.00997(15) Uani 1 1 d . . . . .
B6 B 0.21528(9) 0.51804(5) 0.72311(5) 0.01109(17) Uani 1 1 d . . . . .
C4 C 0.26446(7) 0.58997(4) 0.76218(5) 0.01085(15) Uani 1 1 d . . . . .
H4 H 0.287309 0.584391 0.821740 0.013 Uiso 1 1 calc R U . . .
C11 C 0.47481(8) 0.62457(4) 0.76439(5) 0.01192(15) Uani 1 1 d . . . . .
C12 C 0.50142(8) 0.64650(4) 0.84605(5) 0.01329(16) Uani 1 1 d . . . . .
C20 C 0.41657(8) 0.68480(4) 0.89263(5) 0.01452(16) Uani 1 1 d . . . . .
H20 H 0.343130 0.690053 0.856408 0.017 Uiso 1 1 calc R U . . .
C21 C 0.46438(9) 0.75289(5) 0.91450(6) 0.0212(2) Uani 1 1 d . . . . .
H21A H 0.532089 0.749087 0.954420 0.032 Uiso 1 1 calc R U . . .
H21B H 0.404635 0.778681 0.937715 0.032 Uiso 1 1 calc R U . . .
H21C H 0.486838 0.774235 0.865300 0.032 Uiso 1 1 calc R U . . .
C14 C 0.70069(8) 0.61161(5) 0.84350(6) 0.01936(19) Uani 1 1 d . . . . .
H14 H 0.775599 0.605221 0.870768 0.023 Uiso 1 1 calc R U . . .
C13 C 0.61264(8) 0.63776(5) 0.88426(5) 0.01747(18) Uani 1 1 d . . . . .
H13 H 0.628416 0.650067 0.939687 0.021 Uiso 1 1 calc R U . . .
C6 C 0.31343(8) 0.68467(4) 0.68059(5) 0.01477(16) Uani 1 1 d . . . . .
C9 C 0.28870(9) 0.67092(5) 0.58839(5) 0.02001(19) Uani 1 1 d . . . . .
H9A H 0.361977 0.668195 0.563562 0.030 Uiso 1 1 calc R U . . .
H9B H 0.241570 0.706089 0.562750 0.030 Uiso 1 1 calc R U . . .
H9C H 0.246886 0.629765 0.580475 0.030 Uiso 1 1 calc R U . . .
C10 C 0.39598(9) 0.74247(5) 0.68904(6) 0.02005(19) Uani 1 1 d . . . . .
H10A H 0.410948 0.754196 0.746630 0.030 Uiso 1 1 calc R U . . .
H10B H 0.360987 0.779430 0.658526 0.030 Uiso 1 1 calc R U . . .
H10C H 0.468990 0.730872 0.667367 0.030 Uiso 1 1 calc R U . . .
C5 C 0.20201(8) 0.70048(4) 0.72059(5) 0.01571(17) Uani 1 1 d . . . . .
H5A H 0.218908 0.730857 0.766657 0.019 Uiso 1 1 calc R U . . .
H5B H 0.144020 0.720703 0.680536 0.019 Uiso 1 1 calc R U . . .
C3 C 0.15643(8) 0.63603(4) 0.75081(5) 0.01251(15) Uani 1 1 d . . . . .
C2 C 0.07038(8) 0.60414(4) 0.68609(5) 0.01510(16) Uani 1 1 d . . . . .
H2A H -0.009140 0.619885 0.691312 0.018 Uiso 1 1 calc R U . . .
H2B H 0.091153 0.614503 0.630711 0.018 Uiso 1 1 calc R U . . .
C1 C 0.07807(8) 0.53120(4) 0.70135(5) 0.01326(16) Uani 1 1 d . . . . .
H1A H 0.048128 0.506673 0.652229 0.016 Uiso 1 1 calc R U . . .
H1B H 0.033709 0.518629 0.747281 0.016 Uiso 1 1 calc R U . . .
C24 C 0.35844(7) 0.43392(4) 0.82505(5) 0.01082(15) Uani 1 1 d . . . . .
C27 C 0.46327(8) 0.44605(4) 0.77601(5) 0.01416(16) Uani 1 1 d . . . . .
H27A H 0.459746 0.414980 0.730083 0.017 Uiso 1 1 calc R U . . .
H27B H 0.456768 0.490281 0.752626 0.017 Uiso 1 1 calc R U . . .
C28 C 0.58098(8) 0.43956(5) 0.82491(6) 0.01977(18) Uani 1 1 d . . . . .
H28A H 0.588524 0.472802 0.867557 0.030 Uiso 1 1 calc R U . . .
H28B H 0.642385 0.445277 0.788643 0.030 Uiso 1 1 calc R U . . .
H28C H 0.587626 0.396447 0.849945 0.030 Uiso 1 1 calc R U . . .
C25 C 0.34771(8) 0.36219(4) 0.84954(5) 0.01402(16) Uani 1 1 d . . . . .
H25A H 0.420438 0.338741 0.842270 0.017 Uiso 1 1 calc R U . . .
H25B H 0.332201 0.358859 0.907384 0.017 Uiso 1 1 calc R U . . .
C26 C 0.24798(8) 0.33308(4) 0.79494(5) 0.01268(16) Uani 1 1 d . . . . .
C31 C 0.28901(9) 0.29568(5) 0.72321(6) 0.02012(19) Uani 1 1 d . . . . .
H31A H 0.338233 0.259477 0.743586 0.030 Uiso 1 1 calc R U . . .
H31B H 0.333276 0.324704 0.690762 0.030 Uiso 1 1 calc R U . . .
H31C H 0.221871 0.278843 0.689215 0.030 Uiso 1 1 calc R U . . .
C32 C 0.17344(9) 0.28839(5) 0.84170(6) 0.02109(19) Uani 1 1 d . . . . .
H32A H 0.216827 0.248825 0.857234 0.032 Uiso 1 1 calc R U . . .
H32B H 0.102995 0.277030 0.807186 0.032 Uiso 1 1 calc R U . . .
H32C H 0.152518 0.310565 0.890778 0.032 Uiso 1 1 calc R U . . .
C34 C -0.02552(8) 0.38940(4) 0.77544(5) 0.01353(16) Uani 1 1 d . . . . .
C35 C -0.13792(8) 0.37852(5) 0.74112(6) 0.01846(18) Uani 1 1 d . . . . .
H35 H -0.199588 0.379937 0.775065 0.022 Uiso 1 1 calc R U . . .
C36 C -0.16249(9) 0.36572(5) 0.65911(6) 0.0218(2) Uani 1 1 d . . . . .
H36 H -0.240011 0.358727 0.636967 0.026 Uiso 1 1 calc R U . . .
C37 C -0.07320(9) 0.36322(5) 0.60989(6) 0.01984(19) Uani 1 1 d . . . . .
H37 H -0.090596 0.354341 0.553560 0.024 Uiso 1 1 calc R U . . .
C41 C 0.13325(10) 0.30633(5) 0.53267(6) 0.0228(2) Uani 1 1 d . . . . .
H41A H 0.153824 0.272184 0.572764 0.034 Uiso 1 1 calc R U . . .
H41B H 0.191160 0.307878 0.493160 0.034 Uiso 1 1 calc R U . . .
H41C H 0.057077 0.297005 0.504283 0.034 Uiso 1 1 calc R U . . .
C42 C -0.01137(8) 0.40470(5) 0.86650(5) 0.01704(18) Uani 1 1 d . . . . .
H42 H 0.073151 0.407302 0.884604 0.020 Uiso 1 1 calc R U . . .
C44 C -0.06572(9) 0.35217(6) 0.91723(6) 0.0247(2) Uani 1 1 d . . . . .
H44A H -0.150089 0.353292 0.905918 0.037 Uiso 1 1 calc R U . . .
H44B H -0.044800 0.360357 0.975260 0.037 Uiso 1 1 calc R U . . .
H44C H -0.036872 0.309420 0.902789 0.037 Uiso 1 1 calc R U . . .
C43 C -0.06757(10) 0.47005(5) 0.88493(6) 0.0245(2) Uani 1 1 d . . . . .
H43A H -0.027905 0.505152 0.858701 0.037 Uiso 1 1 calc R U . . .
H43B H -0.061202 0.477164 0.943918 0.037 Uiso 1 1 calc R U . . .
H43C H -0.149368 0.469431 0.863914 0.037 Uiso 1 1 calc R U . . .
C29 C 0.36999(8) 0.47713(4) 0.90219(5) 0.01318(16) Uani 1 1 d . . . . .
H29A H 0.432847 0.459404 0.940575 0.016 Uiso 1 1 calc R U . . .
H29B H 0.393786 0.521121 0.886372 0.016 Uiso 1 1 calc R U . . .
C30 C 0.26147(8) 0.48332(5) 0.94686(5) 0.01710(18) Uani 1 1 d . . . . .
H30A H 0.201481 0.506277 0.912246 0.026 Uiso 1 1 calc R U . . .
H30B H 0.279647 0.507665 0.997468 0.026 Uiso 1 1 calc R U . . .
H30C H 0.233492 0.439982 0.959591 0.026 Uiso 1 1 calc R U . . .
C7 C 0.10223(8) 0.64339(4) 0.83210(5) 0.01588(17) Uani 1 1 d . . . . .
H7A H 0.078162 0.599933 0.849713 0.019 Uiso 1 1 calc R U . . .
H7B H 0.162524 0.659461 0.873688 0.019 Uiso 1 1 calc R U . . .
C8 C -0.00164(9) 0.68869(5) 0.83021(7) 0.0240(2) Uani 1 1 d . . . . .
H8A H 0.020953 0.732115 0.813431 0.036 Uiso 1 1 calc R U . . .
H8B H -0.028879 0.690939 0.884589 0.036 Uiso 1 1 calc R U . . .
H8C H -0.063817 0.672155 0.791393 0.036 Uiso 1 1 calc R U . . .
C16 C 0.56702(8) 0.60061(4) 0.72177(5) 0.01408(16) Uani 1 1 d . . . . .
C15 C 0.67761(8) 0.59491(5) 0.76220(6) 0.01792(18) Uani 1 1 d . . . . .
H15 H 0.738786 0.579162 0.733213 0.021 Uiso 1 1 calc R U . . .
C17 C 0.55192(9) 0.58310(5) 0.63146(5) 0.01707(18) Uani 1 1 d . . . . .
H17 H 0.467314 0.583401 0.613186 0.020 Uiso 1 1 calc R U . . .
C18 C 0.61119(10) 0.63443(5) 0.58209(6) 0.0242(2) Uani 1 1 d . . . . .
H18A H 0.578645 0.677265 0.591952 0.036 Uiso 1 1 calc R U . . .
H18B H 0.598296 0.624050 0.523975 0.036 Uiso 1 1 calc R U . . .
H18C H 0.694441 0.634709 0.598860 0.036 Uiso 1 1 calc R U . . .
C19 C 0.60038(10) 0.51614(5) 0.61225(6) 0.0228(2) Uani 1 1 d . . . . .
H19A H 0.682959 0.514463 0.631023 0.034 Uiso 1 1 calc R U . . .
H19B H 0.589987 0.508641 0.553356 0.034 Uiso 1 1 calc R U . . .
H19C H 0.559152 0.482578 0.640097 0.034 Uiso 1 1 calc R U . . .
C22 C 0.38732(9) 0.65151(5) 0.97126(5) 0.01886(19) Uani 1 1 d . . . . .
H22A H 0.350721 0.609503 0.958056 0.028 Uiso 1 1 calc R U . . .
H22B H 0.334083 0.678931 0.998775 0.028 Uiso 1 1 calc R U . . .
H22C H 0.458464 0.644829 1.007181 0.028 Uiso 1 1 calc R U . . .

loop_
_atom_site_aniso_label
_atom_site_aniso_U_11
_atom_site_aniso_U_22
_atom_site_aniso_U_33
_atom_site_aniso_U_23
_atom_site_aniso_U_13
_atom_site_aniso_U_12
Cl1 0.01718(10) 0.01396(10) 0.01125(9) -0.00104(7) 0.00241(7) -0.00267(8)
N1 0.0098(3) 0.0102(3) 0.0106(3) 0.0001(2) 0.0014(2) 0.0006(3)
N2 0.0116(3) 0.0114(3) 0.0127(3) 0.0026(2) -0.0007(2) -0.0019(3)
C40 0.0289(5) 0.0219(5) 0.0132(4) 0.0003(3) -0.0023(4) -0.0057(4)
C39 0.0203(5) 0.0150(4) 0.0125(3) -0.0022(3) 0.0025(3) -0.0039(3)
C38 0.0150(4) 0.0118(4) 0.0144(4) -0.0013(3) -0.0002(3) -0.0014(3)
C33 0.0092(4) 0.0096(4) 0.0146(3) -0.0008(3) -0.0001(3) -0.0009(3)
C23 0.0099(4) 0.0117(4) 0.0088(3) -0.0013(3) 0.0030(3) 0.0006(3)
B6 0.0118(4) 0.0099(4) 0.0114(4) 0.0007(3) 0.0003(3) 0.0004(3)
C4 0.0112(4) 0.0102(4) 0.0109(3) 0.0009(3) 0.0001(3) -0.0004(3)
C11 0.0122(4) 0.0107(4) 0.0128(3) 0.0010(3) 0.0007(3) -0.0023(3)
C12 0.0131(4) 0.0132(4) 0.0134(3) -0.0004(3) 0.0004(3) -0.0018(3)
C20 0.0153(4) 0.0143(4) 0.0139(4) -0.0023(3) 0.0009(3) -0.0010(3)
C21 0.0241(5) 0.0182(5) 0.0215(4) -0.0064(3) 0.0035(4) -0.0038(4)
C14 0.0123(4) 0.0229(5) 0.0223(4) 0.0003(4) -0.0018(3) -0.0009(4)
C13 0.0155(4) 0.0208(5) 0.0155(4) -0.0014(3) -0.0014(3) -0.0017(4)
C6 0.0176(4) 0.0115(4) 0.0145(4) 0.0036(3) -0.0019(3) -0.0023(3)
C9 0.0248(5) 0.0201(5) 0.0144(4) 0.0050(3) -0.0021(3) -0.0026(4)
C10 0.0229(5) 0.0141(4) 0.0226(4) 0.0047(3) -0.0010(4) -0.0052(4)
C5 0.0171(4) 0.0106(4) 0.0186(4) 0.0016(3) -0.0029(3) 0.0008(3)
C3 0.0131(4) 0.0093(4) 0.0147(3) 0.0002(3) -0.0009(3) 0.0013(3)
C2 0.0133(4) 0.0129(4) 0.0181(4) 0.0008(3) -0.0040(3) 0.0013(3)
C1 0.0121(4) 0.0116(4) 0.0155(4) 0.0001(3) -0.0014(3) -0.0005(3)
C24 0.0097(4) 0.0098(4) 0.0126(3) 0.0005(3) -0.0005(3) 0.0007(3)
C27 0.0110(4) 0.0136(4) 0.0181(4) 0.0008(3) 0.0023(3) 0.0004(3)
C28 0.0110(4) 0.0210(5) 0.0270(4) 0.0035(4) 0.0004(3) 0.0019(4)
C25 0.0141(4) 0.0112(4) 0.0162(4) 0.0026(3) -0.0013(3) 0.0010(3)
C26 0.0123(4) 0.0094(4) 0.0162(4) 0.0017(3) 0.0005(3) 0.0013(3)
C31 0.0231(5) 0.0159(4) 0.0208(4) -0.0039(3) -0.0006(4) 0.0062(4)
C32 0.0179(5) 0.0156(4) 0.0295(5) 0.0095(4) 0.0013(4) -0.0016(4)
C34 0.0120(4) 0.0124(4) 0.0164(4) -0.0014(3) 0.0020(3) -0.0009(3)
C35 0.0116(4) 0.0196(5) 0.0244(4) -0.0034(3) 0.0025(3) -0.0005(3)
C36 0.0129(4) 0.0234(5) 0.0278(5) -0.0037(4) -0.0044(4) -0.0028(4)
C37 0.0190(5) 0.0216(5) 0.0179(4) -0.0033(3) -0.0038(3) -0.0032(4)
C41 0.0324(6) 0.0190(5) 0.0181(4) -0.0061(3) 0.0091(4) -0.0067(4)
C42 0.0141(4) 0.0220(5) 0.0158(4) -0.0028(3) 0.0052(3) -0.0036(3)
C44 0.0222(5) 0.0319(6) 0.0211(4) 0.0018(4) 0.0084(4) -0.0065(4)
C43 0.0241(5) 0.0254(5) 0.0258(5) -0.0094(4) 0.0120(4) -0.0042(4)
C29 0.0130(4) 0.0131(4) 0.0129(3) 0.0000(3) -0.0017(3) 0.0005(3)
C30 0.0184(4) 0.0191(4) 0.0138(4) -0.0017(3) 0.0020(3) -0.0006(4)
C7 0.0154(4) 0.0136(4) 0.0187(4) -0.0020(3) 0.0020(3) 0.0024(3)
C8 0.0197(5) 0.0212(5) 0.0317(5) -0.0019(4) 0.0056(4) 0.0065(4)
C16 0.0150(4) 0.0126(4) 0.0149(4) 0.0003(3) 0.0032(3) -0.0028(3)
C15 0.0137(4) 0.0191(5) 0.0215(4) -0.0009(3) 0.0044(3) -0.0009(3)
C17 0.0182(4) 0.0196(4) 0.0142(4) -0.0008(3) 0.0053(3) -0.0035(4)
C18 0.0281(6) 0.0261(5) 0.0198(4) 0.0022(4) 0.0096(4) -0.0050(4)
C19 0.0269(5) 0.0221(5) 0.0211(4) -0.0042(4) 0.0107(4) -0.0034(4)
C22 0.0223(5) 0.0203(5) 0.0143(4) -0.0018(3) 0.0031(3) -0.0005(4)

loop_
_atom_type_symbol
_atom_type_description
_atom_type_scat_dispersion_real
_atom_type_scat_dispersion_imag
_atom_type_scat_source
C C 0.0033 0.0016 'International Tables Vol C Tables 4.2.6.8 and 6.1.1.4'
H H 0.0000 0.0000 'International Tables Vol C Tables 4.2.6.8 and 6.1.1.4'
B B 0.0013 0.0007 'International Tables Vol C Tables 4.2.6.8 and 6.1.1.4'
Cl Cl 0.1484 0.1585 'International Tables Vol C Tables 4.2.6.8 and 6.1.1.4'
N N 0.0061 0.0033 'International Tables Vol C Tables 4.2.6.8 and 6.1.1.4'

loop_
_geom_angle_atom_site_label_1
_geom_angle_atom_site_label_2
_geom_angle_atom_site_label_3
_geom_angle
_geom_angle_site_symmetry_1
_geom_angle_site_symmetry_3
_geom_angle_publ_flag
C33 N1 C26 117.38(7) . . ?
C23 N1 C33 128.15(7) . . ?
C23 N1 C26 114.46(7) . . ?
C11 N2 C4 119.71(6) . . ?
C11 N2 C6 120.67(7) . . ?
C6 N2 C4 110.85(7) . . ?
H40A C40 H40B 109.5 . . ?
H40A C40 H40C 109.5 . . ?
H40B C40 H40C 109.5 . . ?
C39 C40 H40A 109.5 . . ?
C39 C40 H40B 109.5 . . ?
C39 C40 H40C 109.5 . . ?
C40 C39 H39 108.8 . . ?
C38 C39 C40 110.06(8) . . ?
C38 C39 H39 108.8 . . ?
C38 C39 C41 112.54(8) . . ?
C41 C39 C40 107.80(7) . . ?
C41 C39 H39 108.8 . . ?
C33 C38 C39 126.74(8) . . ?
C37 C38 C39 115.70(8) . . ?
C37 C38 C33 117.46(8) . . ?
C38 C33 N1 121.78(7) . . ?
C38 C33 C34 120.97(8) . . ?
C34 C33 N1 117.15(7) . . ?
N1 C23 B6 125.56(7) . . ?
N1 C23 C24 109.13(7) . . ?
C24 C23 B6 124.94(7) . . ?
C23 B6 Cl1 98.54(5) . . ?
C23 B6 C4 121.72(7) . . ?
C4 B6 Cl1 108.10(6) . . ?
C1 B6 Cl1 110.87(6) . . ?
C1 B6 C23 114.33(7) . . ?
C1 B6 C4 103.10(7) . . ?
N2 C4 B6 120.30(7) . . ?
N2 C4 H4 108.8 . . ?
N2 C4 C3 105.32(6) . . ?
B6 C4 H4 108.8 . . ?
C3 C4 B6 104.29(7) . . ?
C3 C4 H4 108.8 . . ?
C12 C11 N2 122.38(8) . . ?
C16 C11 N2 119.57(7) . . ?
C16 C11 C12 118.04(8) . . ?
C11 C12 C20 123.15(8) . . ?
C13 C12 C11 119.67(8) . . ?
C13 C12 C20 116.98(7) . . ?
C12 C20 H20 108.0 . . ?
C12 C20 C21 110.74(8) . . ?
C12 C20 C22 113.54(8) . . ?
C21 C20 H20 108.0 . . ?
C22 C20 H20 108.0 . . ?
C22 C20 C21 108.26(7) . . ?
C20 C21 H21A 109.5 . . ?
C20 C21 H21B 109.5 . . ?
C20 C21 H21C 109.5 . . ?
H21A C21 H21B 109.5 . . ?
H21A C21 H21C 109.5 . . ?
H21B C21 H21C 109.5 . . ?
C13 C14 H14 120.6 . . ?
C13 C14 C15 118.83(9) . . ?
C15 C14 H14 120.6 . . ?
C12 C13 H13 119.2 . . ?
C14 C13 C12 121.69(8) . . ?
C14 C13 H13 119.2 . . ?
N2 C6 C9 110.83(7) . . ?
N2 C6 C10 113.55(8) . . ?
N2 C6 C5 103.87(7) . . ?
C10 C6 C9 106.82(7) . . ?
C10 C6 C5 109.92(8) . . ?
C5 C6 C9 111.96(8) . . ?
C6 C9 H9A 109.5 . . ?
C6 C9 H9B 109.5 . . ?
C6 C9 H9C 109.5 . . ?
H9A C9 H9B 109.5 . . ?
H9A C9 H9C 109.5 . . ?
H9B C9 H9C 109.5 . . ?
C6 C10 H10A 109.5 . . ?
C6 C10 H10B 109.5 . . ?
C6 C10 H10C 109.5 . . ?
H10A C10 H10B 109.5 . . ?
H10A C10 H10C 109.5 . . ?
H10B C10 H10C 109.5 . . ?
C6 C5 H5A 110.4 . . ?
C6 C5 H5B 110.4 . . ?
H5A C5 H5B 108.6 . . ?
C3 C5 C6 106.60(7) . . ?
C3 C5 H5A 110.4 . . ?
C3 C5 H5B 110.4 . . ?
C5 C3 C4 105.49(7) . . ?
C5 C3 C2 111.50(7) . . ?
C5 C3 C7 112.33(7) . . ?
C2 C3 C4 106.48(7) . . ?
C2 C3 C7 110.73(7) . . ?
C7 C3 C4 110.02(7) . . ?
C3 C2 H2A 110.4 . . ?
C3 C2 H2B 110.4 . . ?
H2A C2 H2B 108.6 . . ?
C1 C2 C3 106.40(7) . . ?
C1 C2 H2A 110.4 . . ?
C1 C2 H2B 110.4 . . ?
B6 C1 H1A 111.0 . . ?
B6 C1 H1B 111.0 . . ?
C2 C1 B6 104.02(7) . . ?
C2 C1 H1A 111.0 . . ?
C2 C1 H1B 111.0 . . ?
H1A C1 H1B 109.0 . . ?
C23 C24 C27 109.53(6) . . ?
C23 C24 C25 104.46(7) . . ?
C23 C24 C29 111.64(7) . . ?
C27 C24 C29 109.02(7) . . ?
C25 C24 C27 112.33(7) . . ?
C25 C24 C29 109.84(7) . . ?
C24 C27 H27A 108.6 . . ?
C24 C27 H27B 108.6 . . ?
H27A C27 H27B 107.5 . . ?
C28 C27 C24 114.81(7) . . ?
C28 C27 H27A 108.6 . . ?
C28 C27 H27B 108.6 . . ?
C27 C28 H28A 109.5 . . ?
C27 C28 H28B 109.5 . . ?
C27 C28 H28C 109.5 . . ?
H28A C28 H28B 109.5 . . ?
H28A C28 H28C 109.5 . . ?
H28B C28 H28C 109.5 . . ?
C24 C25 H25A 110.2 . . ?
C24 C25 H25B 110.2 . . ?
H25A C25 H25B 108.5 . . ?
C26 C25 C24 107.39(7) . . ?
C26 C25 H25A 110.2 . . ?
C26 C25 H25B 110.2 . . ?
C25 C26 N1 101.29(7) . . ?
C25 C26 C31 112.50(8) . . ?
C25 C26 C32 112.07(7) . . ?
C31 C26 N1 108.59(7) . . ?
C32 C26 N1 113.54(7) . . ?
C32 C26 C31 108.73(8) . . ?
C26 C31 H31A 109.5 . . ?
C26 C31 H31B 109.5 . . ?
C26 C31 H31C 109.5 . . ?
H31A C31 H31B 109.5 . . ?
H31A C31 H31C 109.5 . . ?
H31B C31 H31C 109.5 . . ?
C26 C32 H32A 109.5 . . ?
C26 C32 H32B 109.5 . . ?
C26 C32 H32C 109.5 . . ?
H32A C32 H32B 109.5 . . ?
H32A C32 H32C 109.5 . . ?
H32B C32 H32C 109.5 . . ?
C33 C34 C42 125.61(8) . . ?
C35 C34 C33 118.07(8) . . ?
C35 C34 C42 116.30(8) . . ?
C34 C35 H35 119.0 . . ?
C36 C35 C34 121.91(9) . . ?
C36 C35 H35 119.0 . . ?
C35 C36 H36 120.4 . . ?
C37 C36 C35 119.16(9) . . ?
C37 C36 H36 120.4 . . ?
C38 C37 H37 118.8 . . ?
C36 C37 C38 122.42(9) . . ?
C36 C37 H37 118.8 . . ?
C39 C41 H41A 109.5 . . ?
C39 C41 H41B 109.5 . . ?
C39 C41 H41C 109.5 . . ?
H41A C41 H41B 109.5 . . ?
H41A C41 H41C 109.5 . . ?
H41B C41 H41C 109.5 . . ?
C34 C42 H42 108.4 . . ?
C34 C42 C44 112.18(8) . . ?
C34 C42 C43 111.49(8) . . ?
C44 C42 H42 108.4 . . ?
C43 C42 H42 108.4 . . ?
C43 C42 C44 107.76(8) . . ?
C42 C44 H44A 109.5 . . ?
C42 C44 H44B 109.5 . . ?
C42 C44 H44C 109.5 . . ?
H44A C44 H44B 109.5 . . ?
H44A C44 H44C 109.5 . . ?
H44B C44 H44C 109.5 . . ?
C42 C43 H43A 109.5 . . ?
C42 C43 H43B 109.5 . . ?
C42 C43 H43C 109.5 . . ?
H43A C43 H43B 109.5 . . ?
H43A C43 H43C 109.5 . . ?
H43B C43 H43C 109.5 . . ?
C24 C29 H29A 108.4 . . ?
C24 C29 H29B 108.4 . . ?
H29A C29 H29B 107.4 . . ?
C30 C29 C24 115.71(7) . . ?
C30 C29 H29A 108.4 . . ?
C30 C29 H29B 108.4 . . ?
C29 C30 H30A 109.5 . . ?
C29 C30 H30B 109.5 . . ?
C29 C30 H30C 109.5 . . ?
H30A C30 H30B 109.5 . . ?
H30A C30 H30C 109.5 . . ?
H30B C30 H30C 109.5 . . ?
C3 C7 H7A 108.4 . . ?
C3 C7 H7B 108.4 . . ?
H7A C7 H7B 107.5 . . ?
C8 C7 C3 115.44(8) . . ?
C8 C7 H7A 108.4 . . ?
C8 C7 H7B 108.4 . . ?
C7 C8 H8A 109.5 . . ?
C7 C8 H8B 109.5 . . ?
C7 C8 H8C 109.5 . . ?
H8A C8 H8B 109.5 . . ?
H8A C8 H8C 109.5 . . ?
H8B C8 H8C 109.5 . . ?
C11 C16 C17 122.77(8) . . ?
C15 C16 C11 119.62(8) . . ?
C15 C16 C17 117.56(8) . . ?
C14 C15 C16 121.81(9) . . ?
C14 C15 H15 119.1 . . ?
C16 C15 H15 119.1 . . ?
C16 C17 H17 108.2 . . ?
C16 C17 C18 109.78(8) . . ?
C16 C17 C19 113.79(8) . . ?
C18 C17 H17 108.2 . . ?
C19 C17 H17 108.2 . . ?
C19 C17 C18 108.57(8) . . ?
C17 C18 H18A 109.5 . . ?
C17 C18 H18B 109.5 . . ?
C17 C18 H18C 109.5 . . ?
H18A C18 H18B 109.5 . . ?
H18A C18 H18C 109.5 . . ?
H18B C18 H18C 109.5 . . ?
C17 C19 H19A 109.5 . . ?
C17 C19 H19B 109.5 . . ?
C17 C19 H19C 109.5 . . ?
H19A C19 H19B 109.5 . . ?
H19A C19 H19C 109.5 . . ?
H19B C19 H19C 109.5 . . ?
C20 C22 H22A 109.5 . . ?
C20 C22 H22B 109.5 . . ?
C20 C22 H22C 109.5 . . ?
H22A C22 H22B 109.5 . . ?
H22A C22 H22C 109.5 . . ?
H22B C22 H22C 109.5 . . ?

loop_
_geom_bond_atom_site_label_1
_geom_bond_atom_site_label_2
_geom_bond_distance
_geom_bond_site_symmetry_2
_geom_bond_publ_flag
Cl1 B6 1.9237(9) . ?
N1 C33 1.4769(11) . ?
N1 C23 1.3168(11) . ?
N1 C26 1.5382(11) . ?
N2 C4 1.5043(11) . ?
N2 C11 1.4341(11) . ?
N2 C6 1.4927(11) . ?
C40 H40A 0.9800 . ?
C40 H40B 0.9800 . ?
C40 H40C 0.9800 . ?
C40 C39 1.5406(13) . ?
C39 H39 1.0000 . ?
C39 C38 1.5253(12) . ?
C39 C41 1.5391(13) . ?
C38 C33 1.4137(11) . ?
C38 C37 1.3979(13) . ?
C33 C34 1.4174(12) . ?
C23 B6 1.6671(13) . ?
C23 C24 1.5360(12) . ?
B6 C4 1.6942(13) . ?
B6 C1 1.6225(13) . ?
C4 H4 1.0000 . ?
C4 C3 1.5703(12) . ?
C11 C12 1.4270(11) . ?
C11 C16 1.4234(12) . ?
C12 C20 1.5254(12) . ?
C12 C13 1.3943(13) . ?
C20 H20 1.0000 . ?
C20 C21 1.5396(13) . ?
C20 C22 1.5335(12) . ?
C21 H21A 0.9800 . ?
C21 H21B 0.9800 . ?
C21 H21C 0.9800 . ?
C14 H14 0.9500 . ?
C14 C13 1.3846(13) . ?
C14 C15 1.3863(13) . ?
C13 H13 0.9500 . ?
C6 C9 1.5473(12) . ?
C6 C10 1.5273(13) . ?
C6 C5 1.5414(13) . ?
C9 H9A 0.9800 . ?
C9 H9B 0.9800 . ?
C9 H9C 0.9800 . ?
C10 H10A 0.9800 . ?
C10 H10B 0.9800 . ?
C10 H10C 0.9800 . ?
C5 H5A 0.9900 . ?
C5 H5B 0.9900 . ?
C5 C3 1.5306(12) . ?
C3 C2 1.5393(12) . ?
C3 C7 1.5416(12) . ?
C2 H2A 0.9900 . ?
C2 H2B 0.9900 . ?
C2 C1 1.5256(13) . ?
C1 H1A 0.9900 . ?
C1 H1B 0.9900 . ?
C24 C27 1.5440(12) . ?
C24 C25 1.5408(12) . ?
C24 C29 1.5488(12) . ?
C27 H27A 0.9900 . ?
C27 H27B 0.9900 . ?
C27 C28 1.5261(13) . ?
C28 H28A 0.9800 . ?
C28 H28B 0.9800 . ?
C28 H28C 0.9800 . ?
C25 H25A 0.9900 . ?
C25 H25B 0.9900 . ?
C25 C26 1.5218(13) . ?
C26 C31 1.5257(12) . ?
C26 C32 1.5226(12) . ?
C31 H31A 0.9800 . ?
C31 H31B 0.9800 . ?
C31 H31C 0.9800 . ?
C32 H32A 0.9800 . ?
C32 H32B 0.9800 . ?
C32 H32C 0.9800 . ?
C34 C35 1.3909(13) . ?
C34 C42 1.5287(12) . ?
C35 H35 0.9500 . ?
C35 C36 1.3817(13) . ?
C36 H36 0.9500 . ?
C36 C37 1.3766(14) . ?
C37 H37 0.9500 . ?
C41 H41A 0.9800 . ?
C41 H41B 0.9800 . ?
C41 H41C 0.9800 . ?
C42 H42 1.0000 . ?
C42 C44 1.5396(13) . ?
C42 C43 1.5395(14) . ?
C44 H44A 0.9800 . ?
C44 H44B 0.9800 . ?
C44 H44C 0.9800 . ?
C43 H43A 0.9800 . ?
C43 H43B 0.9800 . ?
C43 H43C 0.9800 . ?
C29 H29A 0.9900 . ?
C29 H29B 0.9900 . ?
C29 C30 1.5236(12) . ?
C30 H30A 0.9800 . ?
C30 H30B 0.9800 . ?
C30 H30C 0.9800 . ?
C7 H7A 0.9900 . ?
C7 H7B 0.9900 . ?
C7 C8 1.5232(14) . ?
C8 H8A 0.9800 . ?
C8 H8B 0.9800 . ?
C8 H8C 0.9800 . ?
C16 C15 1.3949(13) . ?
C16 C17 1.5270(12) . ?
C15 H15 0.9500 . ?
C17 H17 1.0000 . ?
C17 C18 1.5369(13) . ?
C17 C19 1.5348(14) . ?
C18 H18A 0.9800 . ?
C18 H18B 0.9800 . ?
C18 H18C 0.9800 . ?
C19 H19A 0.9800 . ?
C19 H19B 0.9800 . ?
C19 H19C 0.9800 . ?
C22 H22A 0.9800 . ?
C22 H22B 0.9800 . ?
C22 H22C 0.9800 . ?

loop_
_geom_torsion_atom_site_label_1
_geom_torsion_atom_site_label_2
_geom_torsion_atom_site_label_3
_geom_torsion_atom_site_label_4
_geom_torsion
_geom_torsion_site_symmetry_1
_geom_torsion_site_symmetry_2
_geom_torsion_site_symmetry_3
_geom_torsion_site_symmetry_4
_geom_torsion_publ_flag
Cl1 B6 C4 N2 -5.38(9) . . . . ?
Cl1 B6 C4 C3 112.31(6) . . . . ?
Cl1 B6 C1 C2 -88.49(7) . . . . ?
N1 C33 C34 C35 -176.49(8) . . . . ?
N1 C33 C34 C42 4.81(13) . . . . ?
N1 C23 B6 Cl1 -86.71(8) . . . . ?
N1 C23 B6 C4 155.76(8) . . . . ?
N1 C23 B6 C1 30.89(11) . . . . ?
N1 C23 C24 C27 117.75(7) . . . . ?
N1 C23 C24 C25 -2.77(8) . . . . ?
N1 C23 C24 C29 -121.41(7) . . . . ?
N2 C4 C3 C5 -9.54(8) . . . . ?
N2 C4 C3 C2 109.06(7) . . . . ?
N2 C4 C3 C7 -130.90(7) . . . . ?
N2 C11 C12 C20 -12.42(13) . . . . ?
N2 C11 C12 C13 172.97(8) . . . . ?
N2 C11 C16 C15 -175.05(8) . . . . ?
N2 C11 C16 C17 7.57(13) . . . . ?
N2 C6 C5 C3 -28.57(9) . . . . ?
C40 C39 C38 C33 -117.85(10) . . . . ?
C40 C39 C38 C37 58.53(11) . . . . ?
C39 C38 C33 N1 -7.05(13) . . . . ?
C39 C38 C33 C34 176.71(8) . . . . ?
C39 C38 C37 C36 -177.04(9) . . . . ?
C38 C33 C34 C35 -0.08(13) . . . . ?
C38 C33 C34 C42 -178.78(8) . . . . ?
C33 N1 C23 B6 -14.37(12) . . . . ?
C33 N1 C23 C24 172.32(7) . . . . ?
C33 N1 C26 C25 -164.25(7) . . . . ?
C33 N1 C26 C31 77.15(9) . . . . ?
C33 N1 C26 C32 -43.92(10) . . . . ?
C33 C38 C37 C36 -0.31(14) . . . . ?
C33 C34 C35 C36 -0.33(14) . . . . ?
C33 C34 C42 C44 -126.29(10) . . . . ?
C33 C34 C42 C43 112.75(10) . . . . ?
C23 N1 C33 C38 89.96(11) . . . . ?
C23 N1 C33 C34 -93.67(10) . . . . ?
C23 N1 C26 C25 17.07(8) . . . . ?
C23 N1 C26 C31 -101.54(8) . . . . ?
C23 N1 C26 C32 137.40(8) . . . . ?
C23 B6 C4 N2 107.31(9) . . . . ?
C23 B6 C4 C3 -135.00(8) . . . . ?
C23 B6 C1 C2 161.21(7) . . . . ?
C23 C24 C27 C28 174.73(7) . . . . ?
C23 C24 C25 C26 13.29(8) . . . . ?
C23 C24 C29 C30 45.01(10) . . . . ?
B6 C23 C24 C27 -55.61(10) . . . . ?
B6 C23 C24 C25 -176.13(7) . . . . ?
B6 C23 C24 C29 65.23(10) . . . . ?
B6 C4 C3 C5 -137.10(7) . . . . ?
B6 C4 C3 C2 -18.51(8) . . . . ?
B6 C4 C3 C7 101.53(8) . . . . ?
C4 N2 C11 C12 -57.32(11) . . . . ?
C4 N2 C11 C16 122.26(9) . . . . ?
C4 N2 C6 C9 -97.36(8) . . . . ?
C4 N2 C6 C10 142.41(7) . . . . ?
C4 N2 C6 C5 23.04(9) . . . . ?
C4 B6 C1 C2 26.98(8) . . . . ?
C4 C3 C2 C1 37.54(9) . . . . ?
C4 C3 C7 C8 178.21(8) . . . . ?
C11 N2 C4 B6 -103.71(9) . . . . ?
C11 N2 C4 C3 139.12(7) . . . . ?
C11 N2 C6 C9 115.24(9) . . . . ?
C11 N2 C6 C10 -4.99(11) . . . . ?
C11 N2 C6 C5 -124.36(8) . . . . ?
C11 C12 C20 C21 -117.18(9) . . . . ?
C11 C12 C20 C22 120.78(9) . . . . ?
C11 C12 C13 C14 3.83(14) . . . . ?
C11 C16 C15 C14 0.43(14) . . . . ?
C11 C16 C17 C18 107.27(10) . . . . ?
C11 C16 C17 C19 -130.84(9) . . . . ?
C12 C11 C16 C15 4.55(13) . . . . ?
C12 C11 C16 C17 -172.83(8) . . . . ?
C20 C12 C13 C14 -171.11(9) . . . . ?
C13 C12 C20 C21 57.57(10) . . . . ?
C13 C12 C20 C22 -64.47(11) . . . . ?
C13 C14 C15 C16 -3.38(15) . . . . ?
C6 N2 C4 B6 108.54(8) . . . . ?
C6 N2 C4 C3 -8.63(8) . . . . ?
C6 N2 C11 C12 87.25(10) . . . . ?
C6 N2 C11 C16 -93.17(10) . . . . ?
C6 C5 C3 C4 23.63(8) . . . . ?
C6 C5 C3 C2 -91.55(8) . . . . ?
C6 C5 C3 C7 143.48(7) . . . . ?
C9 C6 C5 C3 91.06(8) . . . . ?
C10 C6 C5 C3 -150.38(7) . . . . ?
C5 C3 C2 C1 152.11(7) . . . . ?
C5 C3 C7 C8 61.03(11) . . . . ?
C3 C2 C1 B6 -40.27(8) . . . . ?
C2 C3 C7 C8 -64.36(10) . . . . ?
C1 B6 C4 N2 -122.82(8) . . . . ?
C1 B6 C4 C3 -5.13(8) . . . . ?
C24 C23 B6 Cl1 85.58(8) . . . . ?
C24 C23 B6 C4 -31.95(11) . . . . ?
C24 C23 B6 C1 -156.82(7) . . . . ?
C24 C25 C26 N1 -17.39(8) . . . . ?
C24 C25 C26 C31 98.37(8) . . . . ?
C24 C25 C26 C32 -138.75(8) . . . . ?
C27 C24 C25 C26 -105.34(8) . . . . ?
C27 C24 C29 C30 166.15(7) . . . . ?
C25 C24 C27 C28 -69.67(10) . . . . ?
C25 C24 C29 C30 -70.37(9) . . . . ?
C26 N1 C33 C38 -88.52(9) . . . . ?
C26 N1 C33 C34 87.85(9) . . . . ?
C26 N1 C23 B6 164.15(7) . . . . ?
C26 N1 C23 C24 -9.17(9) . . . . ?
C34 C35 C36 C37 0.42(16) . . . . ?
C35 C34 C42 C44 54.99(12) . . . . ?
C35 C34 C42 C43 -65.97(11) . . . . ?
C35 C36 C37 C38 -0.09(16) . . . . ?
C37 C38 C33 N1 176.63(8) . . . . ?
C37 C38 C33 C34 0.39(13) . . . . ?
C41 C39 C38 C33 121.89(10) . . . . ?
C41 C39 C38 C37 -61.72(11) . . . . ?
C42 C34 C35 C36 178.49(9) . . . . ?
C29 C24 C27 C28 52.31(10) . . . . ?
C29 C24 C25 C26 133.15(7) . . . . ?
C7 C3 C2 C1 -82.04(9) . . . . ?
C16 C11 C12 C20 167.99(8) . . . . ?
C16 C11 C12 C13 -6.62(13) . . . . ?
C15 C14 C13 C12 1.22(15) . . . . ?
C15 C16 C17 C18 -70.16(11) . . . . ?
C15 C16 C17 C19 51.74(11) . . . . ?
C17 C16 C15 C14 177.94(9) . . . . ?
